data_4101391
loop_
_publ_author_name
'Mart\'inez-Lillo, Jos\'e'
'Armentano, Donatella'
'De Munno, Giovanni'
'Wernsdorfer, Wolfgang'
'Julve, Miguel'
'Lloret, Francesc'
'Faus, Juan'

_publ_section_title
;
 A Heterotetranuclear [NiIIReIV3] single-molecule magnet.
;
_journal_issue 44
_journal_name_full 'Journal of the American Chemical Society'
_journal_page_first 14218
_journal_page_last 14219
_journal_paper_doi 10.1021/ja0643873
_journal_volume 128
_journal_year 2006
_chemical_formula_sum 'C70 H144 Cl12 N4 Ni O12 Re3'
_chemical_formula_weight 2276.60
_chemical_name_systematic
; 
 ? 
;
_space_group_IT_number 2
_symmetry_cell_setting triclinic
_symmetry_space_group_name_Hall '-P 1'
_symmetry_space_group_name_H-M 'P -1'
_atom_sites_solution_hydrogens geom
_atom_sites_solution_primary direct
_atom_sites_solution_secondary difmap
_audit_creation_method SHELXL-97
_cell_angle_alpha 76.1390(10)
_cell_angle_beta 80.669(2)
_cell_angle_gamma 78.504(2)
_cell_formula_units_Z 2
_cell_length_a 10.2288(4)
_cell_length_b 16.9751(6)
_cell_length_c 30.7998(11)
_cell_measurement_reflns_used 7859
_cell_measurement_temperature 296(2)
_cell_measurement_theta_max 26.2
_cell_measurement_theta_min 0.69
_cell_volume 5051.1(3)
_computing_cell_refinement 'Bruker-Nonius X8 APEX'
_computing_data_collection 'Bruker-Nonius X8 APEX'
_computing_data_reduction 'Bruker SAINT'
_computing_molecular_graphics 'Bruker SHELXTL'
_computing_publication_material 'Bruker SHELXTL'
_computing_structure_refinement 'SHELXL-97 (Sheldrick, 1997)'
_computing_structure_solution 'SHELXS-97 (Sheldrick, 1990)'
_diffrn_ambient_temperature 296(2)
_diffrn_measured_fraction_theta_full 0.984
_diffrn_measured_fraction_theta_max 0.984
_diffrn_measurement_device_type 'CCD area detector'
_diffrn_measurement_method 'phi and omega scans'
_diffrn_radiation_monochromator graphite
_diffrn_radiation_source 'fine-focus sealed tube'
_diffrn_radiation_type MoK\a
_diffrn_radiation_wavelength 0.71073
_diffrn_reflns_av_R_equivalents 0.0308
_diffrn_reflns_av_sigmaI/netI 0.0644
_diffrn_reflns_limit_h_max 12
_diffrn_reflns_limit_h_min -8
_diffrn_reflns_limit_k_max 21
_diffrn_reflns_limit_k_min -21
_diffrn_reflns_limit_l_max 38
_diffrn_reflns_limit_l_min -38
_diffrn_reflns_number 46364
_diffrn_reflns_theta_full 26.80
_diffrn_reflns_theta_max 26.80
_diffrn_reflns_theta_min 0.69
_exptl_absorpt_coefficient_mu 4.133
_exptl_absorpt_correction_T_max 0.6827
_exptl_absorpt_correction_T_min 0.5233
_exptl_absorpt_correction_type numerical
_exptl_absorpt_process_details SADABS
_exptl_crystal_colour pale-green
_exptl_crystal_density_diffrn 1.497
_exptl_crystal_density_method 'not measured'
_exptl_crystal_description Parallelepiped
_exptl_crystal_F_000 2290
_exptl_crystal_size_max 0.18
_exptl_crystal_size_mid 0.14
_exptl_crystal_size_min 0.10
_refine_diff_density_max 2.092
_refine_diff_density_min -1.210
_refine_diff_density_rms 0.264
_refine_ls_extinction_method none
_refine_ls_goodness_of_fit_ref 0.963
_refine_ls_hydrogen_treatment riding
_refine_ls_matrix_type full
_refine_ls_number_parameters 901
_refine_ls_number_reflns 21221
_refine_ls_number_restraints 0
_refine_ls_restrained_S_all 0.963
_refine_ls_R_factor_all 0.0949
_refine_ls_R_factor_gt 0.0508
_refine_ls_shift/su_max 0.001
_refine_ls_shift/su_mean 0.000
_refine_ls_structure_factor_coef Fsqd
_refine_ls_weighting_details 'calc w=1/[\s^2^(Fo^2^)+(0.1033P)^2^+0.0000P] where P=(Fo^2^+2Fc^2^)/3'
_refine_ls_weighting_scheme calc
_refine_ls_wR_factor_gt 0.1352
_refine_ls_wR_factor_ref 0.1731
_reflns_number_gt 12653
_reflns_number_total 21221
_reflns_threshold_expression >2sigma(I)
_cod_data_source_file ja0643873si20060621_124533.cif
_cod_data_source_block re3nic
_cod_depositor_comments
;
The following automatic conversions were performed:
'_symmetry_cell_setting' value 'Triclinic' changed to 'triclinic'
according to '/home/saulius/struct/CIF-dictionaries/cif_core.dic'
dictionary named 'cif_core.dic' version 2.4.1 from 2010-06-29.

Automatic conversion script
Id: cif_fix_enum 1527 2010-12-29 10:47:43Z saulius 
;
_cod_original_sg_symbol_H-M P-1
_cod_database_code 4101391

loop_
_symmetry_equiv_pos_as_xyz
'x, y, z'
'-x, -y, -z'

loop_
_atom_site_label
_atom_site_type_symbol
_atom_site_fract_x
_atom_site_fract_y
_atom_site_fract_z
_atom_site_U_iso_or_equiv
_atom_site_adp_type
_atom_site_occupancy
_atom_site_symmetry_multiplicity
_atom_site_calc_flag
_atom_site_refinement_flags
Re1 Re -0.16261(3) 0.229694(17) 0.374127(9) 0.06141(10) Uani 1 1 d .
Cl1 Cl -0.0428(2) 0.11626(14) 0.41978(7) 0.0903(6) Uani 1 1 d .
Cl2 Cl -0.2614(2) 0.33897(14) 0.32132(7) 0.0897(6) Uani 1 1 d .
Cl3 Cl -0.1165(2) 0.31805(14) 0.41419(7) 0.0896(6) Uani 1 1 d .
Cl4 Cl -0.36453(18) 0.20966(14) 0.41788(7) 0.0841(6) Uani 1 1 d .
Re2 Re 0.25775(3) -0.234041(18) 0.268378(10) 0.07185(11) Uani 1 1 d .
Cl5 Cl 0.4440(2) -0.20586(15) 0.21572(8) 0.0969(7) Uani 1 1 d .
Cl6 Cl 0.2121(3) -0.33146(13) 0.23366(8) 0.0946(7) Uani 1 1 d .
Cl7 Cl 0.3873(3) -0.32738(14) 0.31906(9) 0.1042(7) Uani 1 1 d .
Cl8 Cl 0.0619(2) -0.24512(14) 0.31917(7) 0.0903(6) Uani 1 1 d .
Re3 Re 0.31521(3) 0.24906(2) 0.073182(10) 0.08339(13) Uani 1 1 d .
Cl9 Cl 0.3094(5) 0.1277(3) 0.0537(2) 0.222(3) Uani 1 1 d .
Cl10 Cl 0.5335(3) 0.2531(3) 0.03869(10) 0.1753(18) Uani 1 1 d .
Cl11 Cl 0.2096(3) 0.3271(3) 0.01348(11) 0.210(2) Uani 1 1 d .
Cl12 Cl 0.3209(4) 0.3596(2) 0.1050(2) 0.197(2) Uani 1 1 d .
Ni1 Ni 0.12488(8) 0.09661(5) 0.23837(3) 0.0583(2) Uani 1 1 d .
O1 O -0.0625(4) 0.0969(3) 0.27650(15) 0.0615(11) Uani 1 1 d .
O2 O 0.1345(4) 0.1848(3) 0.27381(15) 0.0610(11) Uani 1 1 d .
O3 O 0.0154(4) 0.2361(3) 0.33086(16) 0.0633(11) Uani 1 1 d .
O4 O -0.1785(4) 0.1508(3) 0.33293(16) 0.0632(11) Uani 1 1 d .
C1 C -0.0792(6) 0.1418(4) 0.3038(2) 0.0588(16) Uani 1 1 d .
C2 C 0.0338(6) 0.1913(4) 0.3025(2) 0.0586(16) Uani 1 1 d .
O5 O 0.1018(4) 0.0004(3) 0.21195(15) 0.0645(11) Uani 1 1 d .
O6 O 0.2177(4) 0.0001(3) 0.28565(15) 0.0637(11) Uani 1 1 d .
O7 O 0.2782(5) -0.1364(3) 0.29540(15) 0.0679(12) Uani 1 1 d .
O8 O 0.1480(5) -0.1367(3) 0.22704(17) 0.0728(13) Uani 1 1 d .
C3 C 0.1516(7) -0.0661(5) 0.2343(2) 0.0608(16) Uani 1 1 d .
C4 C 0.2218(6) -0.0659(4) 0.2753(2) 0.0599(16) Uani 1 1 d .
O9 O 0.3075(4) 0.1100(3) 0.20019(16) 0.0701(13) Uani 1 1 d .
O10 O 0.3817(4) 0.1760(3) 0.13161(17) 0.0813(15) Uani 1 1 d .
O11 O 0.1332(4) 0.2378(3) 0.11391(16) 0.0684(12) Uani 1 1 d .
O12 O 0.0525(4) 0.1805(3) 0.18340(16) 0.0648(12) Uani 1 1 d .
C5 C 0.2904(6) 0.1573(5) 0.1632(2) 0.0645(17) Uani 1 1 d .
C6 C 0.1455(6) 0.1945(4) 0.1529(3) 0.0615(17) Uani 1 1 d .
N1 N 0.2605(6) 0.4057(4) 0.3319(2) 0.0697(15) Uani 1 1 d .
C7 C 0.2518(8) 0.4349(5) 0.2817(2) 0.0722(19) Uani 1 1 d .
H7A H 0.3368 0.4144 0.2658 0.087 Uiso 1 1 calc R
H7B H 0.2405 0.4945 0.2744 0.087 Uiso 1 1 calc R
C8 C 0.1389(8) 0.4089(5) 0.2641(3) 0.083(2) Uani 1 1 d .
H8A H 0.1454 0.3496 0.2734 0.100 Uiso 1 1 calc R
H8B H 0.0532 0.4335 0.2778 0.100 Uiso 1 1 calc R
C9 C 0.1412(12) 0.4323(8) 0.2152(3) 0.129(4) Uani 1 1 d .
H9A H 0.2261 0.4071 0.2013 0.155 Uiso 1 1 calc R
H9B H 0.1352 0.4915 0.2057 0.155 Uiso 1 1 calc R
C10 C 0.0265(12) 0.4063(8) 0.1988(4) 0.134(4) Uani 1 1 d .
H10A H 0.0313 0.4239 0.1666 0.201 Uiso 1 1 calc R
H10B H -0.0580 0.4312 0.2124 0.201 Uiso 1 1 calc R
H10C H 0.0339 0.3475 0.2071 0.201 Uiso 1 1 calc R
C11 C 0.2795(7) 0.3111(4) 0.3467(3) 0.0736(19) Uani 1 1 d .
H11A H 0.2990 0.2956 0.3777 0.088 Uiso 1 1 calc R
H11B H 0.1952 0.2937 0.3460 0.088 Uiso 1 1 calc R
C12 C 0.3893(8) 0.2645(5) 0.3187(3) 0.086(2) Uani 1 1 d .
H12A H 0.4747 0.2813 0.3184 0.103 Uiso 1 1 calc R
H12B H 0.3689 0.2757 0.2879 0.103 Uiso 1 1 calc R
C13 C 0.3963(9) 0.1730(5) 0.3399(3) 0.087(2) Uani 1 1 d .
H13A H 0.4316 0.1612 0.3685 0.105 Uiso 1 1 calc R
H13B H 0.3063 0.1596 0.3456 0.105 Uiso 1 1 calc R
C14 C 0.4842(10) 0.1193(6) 0.3099(4) 0.123(4) Uani 1 1 d .
H14A H 0.4851 0.0624 0.3243 0.184 Uiso 1 1 calc R
H14B H 0.5741 0.1311 0.3049 0.184 Uiso 1 1 calc R
H14C H 0.4492 0.1304 0.2816 0.184 Uiso 1 1 calc R
C15 C 0.3781(7) 0.4403(5) 0.3414(3) 0.075(2) Uani 1 1 d .
H15A H 0.4596 0.4174 0.3246 0.090 Uiso 1 1 calc R
H15B H 0.3631 0.4994 0.3299 0.090 Uiso 1 1 calc R
C16 C 0.4005(9) 0.4239(6) 0.3899(3) 0.092(2) Uani 1 1 d .
H16A H 0.3173 0.4419 0.4075 0.110 Uiso 1 1 calc R
H16B H 0.4265 0.3652 0.4008 0.110 Uiso 1 1 calc R
C17 C 0.5067(10) 0.4672(7) 0.3960(4) 0.110(3) Uani 1 1 d .
H17A H 0.4802 0.5257 0.3843 0.132 Uiso 1 1 calc R
H17B H 0.5890 0.4490 0.3779 0.132 Uiso 1 1 calc R
C18 C 0.5363(12) 0.4549(8) 0.4438(4) 0.150(5) Uani 1 1 d .
H18A H 0.6047 0.4858 0.4444 0.224 Uiso 1 1 calc R
H18B H 0.5668 0.3975 0.4554 0.224 Uiso 1 1 calc R
H18C H 0.4560 0.4734 0.4621 0.224 Uiso 1 1 calc R
C19 C 0.1294(7) 0.4377(5) 0.3580(3) 0.077(2) Uani 1 1 d .
H19A H 0.1325 0.4133 0.3898 0.092 Uiso 1 1 calc R
H19B H 0.0564 0.4195 0.3485 0.092 Uiso 1 1 calc R
C20 C 0.0977(8) 0.5328(5) 0.3519(3) 0.093(3) Uani 1 1 d .
H20A H 0.1607 0.5513 0.3660 0.112 Uiso 1 1 calc R
H20B H 0.1057 0.5587 0.3201 0.112 Uiso 1 1 calc R
C21 C -0.0474(9) 0.5563(6) 0.3740(4) 0.110(3) Uani 1 1 d .
H21A H -0.0622 0.5173 0.4023 0.132 Uiso 1 1 calc R
H21B H -0.0572 0.6103 0.3808 0.132 Uiso 1 1 calc R
C22 C -0.1487(11) 0.5576(8) 0.3461(4) 0.136(4) Uani 1 1 d .
H22A H -0.2363 0.5711 0.3618 0.203 Uiso 1 1 calc R
H22B H -0.1396 0.5044 0.3391 0.203 Uiso 1 1 calc R
H22C H -0.1376 0.5981 0.3186 0.203 Uiso 1 1 calc R
N2 N 0.2151(7) 0.8326(4) 0.4354(2) 0.0870(19) Uani 1 1 d .
C23 C 0.1676(10) 0.7556(5) 0.4663(3) 0.098(3) Uani 1 1 d .
H23A H 0.2296 0.7322 0.4885 0.117 Uiso 1 1 calc R
H23B H 0.0802 0.7720 0.4822 0.117 Uiso 1 1 calc R
C24 C 0.1572(15) 0.6913(7) 0.4425(4) 0.142(5) Uani 1 1 d .
H24A H 0.2391 0.6813 0.4223 0.170 Uiso 1 1 calc R
H24B H 0.0831 0.7105 0.4244 0.170 Uiso 1 1 calc R
C25 C 0.1336(18) 0.6070(15) 0.4772(8) 0.196(10) Uani 1 1 d .
H25A H 0.1510 0.5611 0.4623 0.235 Uiso 1 1 calc R
H25B H 0.1887 0.5946 0.5016 0.235 Uiso 1 1 calc R
C26 C 0.007(3) 0.6253(11) 0.4913(7) 0.257(14) Uani 1 1 d .
H26A H -0.0209 0.5801 0.5140 0.385 Uiso 1 1 calc R
H26B H -0.0450 0.6359 0.4665 0.385 Uiso 1 1 calc R
H26C H -0.0080 0.6734 0.5038 0.385 Uiso 1 1 calc R
C27 C 0.2175(9) 0.8911(5) 0.4662(3) 0.084(2) Uani 1 1 d .
H27A H 0.1262 0.9060 0.4798 0.101 Uiso 1 1 calc R
H27B H 0.2698 0.8609 0.4904 0.101 Uiso 1 1 calc R
C28 C 0.2720(9) 0.9685(6) 0.4454(3) 0.091(3) Uani 1 1 d .
H28A H 0.2200 1.0010 0.4216 0.110 Uiso 1 1 calc R
H28B H 0.3645 0.9556 0.4324 0.110 Uiso 1 1 calc R
C29 C 0.2646(12) 1.0169(7) 0.4814(4) 0.124(4) Uani 1 1 d .
H29A H 0.1712 1.0304 0.4934 0.149 Uiso 1 1 calc R
H29B H 0.3118 0.9820 0.5058 0.149 Uiso 1 1 calc R
C30 C 0.3209(16) 1.0934(9) 0.4663(4) 0.181(7) Uani 1 1 d .
H30A H 0.3132 1.1194 0.4912 0.272 Uiso 1 1 calc R
H30B H 0.2724 1.1297 0.4430 0.272 Uiso 1 1 calc R
H30C H 0.4139 1.0810 0.4547 0.272 Uiso 1 1 calc R
C31 C 0.3465(10) 0.8138(7) 0.4091(3) 0.111(3) Uani 1 1 d .
H31A H 0.3679 0.8643 0.3891 0.133 Uiso 1 1 calc R
H31B H 0.3391 0.7766 0.3904 0.133 Uiso 1 1 calc R
C32 C 0.4617(13) 0.7755(9) 0.4368(5) 0.168(6) Uani 1 1 d .
H32A H 0.4771 0.8163 0.4519 0.201 Uiso 1 1 calc R
H32B H 0.4333 0.7304 0.4601 0.201 Uiso 1 1 calc R
C33 C 0.5869(18) 0.7449(14) 0.4136(8) 0.266(12) Uani 1 1 d .
H33A H 0.6208 0.7901 0.3919 0.319 Uiso 1 1 calc R
H33B H 0.5728 0.7058 0.3972 0.319 Uiso 1 1 calc R
C34 C 0.6931(15) 0.7024(15) 0.4463(8) 0.289(14) Uani 1 1 d .
H34A H 0.7760 0.6835 0.4294 0.433 Uiso 1 1 calc R
H34B H 0.6613 0.6564 0.4672 0.433 Uiso 1 1 calc R
H34C H 0.7076 0.7409 0.4626 0.433 Uiso 1 1 calc R
C35 C 0.1158(10) 0.8737(5) 0.4009(3) 0.097(3) Uani 1 1 d .
H35A H 0.1461 0.9237 0.3833 0.116 Uiso 1 1 calc R
H35B H 0.1219 0.8373 0.3804 0.116 Uiso 1 1 calc R
C36 C -0.0271(9) 0.8953(5) 0.4177(3) 0.088(2) Uani 1 1 d .
H36A H -0.0357 0.9342 0.4369 0.105 Uiso 1 1 calc R
H36B H -0.0587 0.8461 0.4360 0.105 Uiso 1 1 calc R
C37 C -0.1158(12) 0.9325(6) 0.3803(3) 0.119(4) Uani 1 1 d .
H37A H -0.0789 0.9788 0.3607 0.142 Uiso 1 1 calc R
H37B H -0.1113 0.8918 0.3625 0.142 Uiso 1 1 calc R
C38 C -0.2609(11) 0.9615(7) 0.3953(4) 0.134(4) Uani 1 1 d .
H38A H -0.3078 0.9851 0.3694 0.200 Uiso 1 1 calc R
H38B H -0.2672 1.0022 0.4128 0.200 Uiso 1 1 calc R
H38C H -0.3004 0.9157 0.4133 0.200 Uiso 1 1 calc R
N3 N 0.5387(7) 0.3875(4) 0.8943(2) 0.0819(18) Uani 1 1 d .
C39 C 0.4287(9) 0.4262(6) 0.9254(3) 0.100(3) Uani 1 1 d .
H39A H 0.4593 0.4159 0.9548 0.120 Uiso 1 1 calc R
H39B H 0.3511 0.3994 0.9290 0.120 Uiso 1 1 calc R
C40 C 0.3853(11) 0.5182(7) 0.9097(4) 0.126(4) Uani 1 1 d .
H40A H 0.4602 0.5463 0.9082 0.152 Uiso 1 1 calc R
H40B H 0.3586 0.5297 0.8797 0.152 Uiso 1 1 calc R
C41 C 0.2706(16) 0.5497(8) 0.9410(5) 0.177(6) Uani 1 1 d .
H41A H 0.2179 0.5061 0.9534 0.212 Uiso 1 1 calc R
H41B H 0.3074 0.5600 0.9659 0.212 Uiso 1 1 calc R
C42 C 0.186(2) 0.6184(17) 0.9245(7) 0.343(18) Uani 1 1 d .
H42A H 0.1161 0.6310 0.9478 0.515 Uiso 1 1 calc R
H42B H 0.1474 0.6095 0.9000 0.515 Uiso 1 1 calc R
H42C H 0.2351 0.6634 0.9138 0.515 Uiso 1 1 calc R
C43 C 0.6688(11) 0.4202(6) 0.8908(4) 0.120(4) Uani 1 1 d .
H43A H 0.7342 0.3961 0.8690 0.143 Uiso 1 1 calc R
H43B H 0.6521 0.4792 0.8792 0.143 Uiso 1 1 calc R
C44 C 0.7294(12) 0.4032(8) 0.9346(5) 0.141(4) Uani 1 1 d .
H44A H 0.7342 0.3451 0.9483 0.169 Uiso 1 1 calc R
H44B H 0.6690 0.4336 0.9549 0.169 Uiso 1 1 calc R
C45 C 0.8752(15) 0.4263(10) 0.9305(7) 0.205(8) Uani 1 1 d .
H45A H 0.8733 0.4835 0.9152 0.246 Uiso 1 1 calc R
H45B H 0.8999 0.4199 0.9604 0.246 Uiso 1 1 calc R
C46 C 0.9731(18) 0.3756(12) 0.9063(8) 0.250(11) Uani 1 1 d .
H46A H 1.0583 0.3935 0.9025 0.376 Uiso 1 1 calc R
H46B H 0.9464 0.3796 0.8772 0.376 Uiso 1 1 calc R
H46C H 0.9807 0.3195 0.9227 0.376 Uiso 1 1 calc R
C47 C 0.5099(12) 0.4104(7) 0.8451(3) 0.123(4) Uani 1 1 d .
H47A H 0.5031 0.4695 0.8345 0.147 Uiso 1 1 calc R
H47B H 0.5851 0.3845 0.8270 0.147 Uiso 1 1 calc R
C48 C 0.3811(14) 0.3847(9) 0.8381(4) 0.166(6) Uani 1 1 d .
H48A H 0.3054 0.4071 0.8575 0.200 Uiso 1 1 calc R
H48B H 0.3897 0.3251 0.8455 0.200 Uiso 1 1 calc R
C49 C 0.358(3) 0.4184(13) 0.7874(6) 0.302(17) Uani 1 1 d .
H49A H 0.3468 0.4779 0.7815 0.362 Uiso 1 1 calc R
H49B H 0.4388 0.3994 0.7691 0.362 Uiso 1 1 calc R
C50 C 0.255(3) 0.399(2) 0.7732(10) 0.50(4) Uani 1 1 d .
H50A H 0.2535 0.4236 0.7418 0.754 Uiso 1 1 calc R
H50B H 0.1729 0.4198 0.7899 0.754 Uiso 1 1 calc R
H50C H 0.2650 0.3405 0.7778 0.754 Uiso 1 1 calc R
C51 C 0.5603(9) 0.2966(5) 0.9133(3) 0.089(2) Uani 1 1 d .
H51A H 0.4788 0.2767 0.9119 0.107 Uiso 1 1 calc R
H51B H 0.5714 0.2880 0.9448 0.107 Uiso 1 1 calc R
C52 C 0.6775(10) 0.2434(6) 0.8915(3) 0.112(3) Uani 1 1 d .
H52A H 0.6662 0.2482 0.8602 0.134 Uiso 1 1 calc R
H52B H 0.7606 0.2621 0.8922 0.134 Uiso 1 1 calc R
C53 C 0.6849(12) 0.1548(7) 0.9161(5) 0.143(5) Uani 1 1 d .
H53A H 0.6913 0.1512 0.9476 0.171 Uiso 1 1 calc R
H53B H 0.6023 0.1364 0.9145 0.171 Uiso 1 1 calc R
C54 C 0.8015(18) 0.0981(9) 0.8979(6) 0.223(9) Uani 1 1 d .
H54A H 0.8007 0.0429 0.9150 0.335 Uiso 1 1 calc R
H54B H 0.8839 0.1151 0.9000 0.335 Uiso 1 1 calc R
H54C H 0.7946 0.1000 0.8669 0.335 Uiso 1 1 calc R
N4 N 0.7498(7) 0.0515(5) 0.1540(3) 0.098(2) Uani 1 1 d .
C55 C 0.6584(8) 0.1300(6) 0.1643(3) 0.097(3) Uani 1 1 d .
H55A H 0.6296 0.1636 0.1362 0.116 Uiso 1 1 calc R
H55B H 0.5787 0.1140 0.1834 0.116 Uiso 1 1 calc R
C56 C 0.7168(9) 0.1833(6) 0.1868(4) 0.105(3) Uani 1 1 d .
H56A H 0.7985 0.1991 0.1690 0.126 Uiso 1 1 calc R
H56B H 0.7383 0.1533 0.2165 0.126 Uiso 1 1 calc R
C57 C 0.6116(11) 0.2594(7) 0.1905(4) 0.119(3) Uani 1 1 d .
H57A H 0.5310 0.2425 0.2086 0.143 Uiso 1 1 calc R
H57B H 0.5884 0.2873 0.1607 0.143 Uiso 1 1 calc R
C58 C 0.6603(14) 0.3194(9) 0.2118(4) 0.162(5) Uani 1 1 d .
H58A H 0.5908 0.3662 0.2134 0.243 Uiso 1 1 calc R
H58B H 0.7390 0.3373 0.1936 0.243 Uiso 1 1 calc R
H58C H 0.6817 0.2925 0.2415 0.243 Uiso 1 1 calc R
C59 C 0.7907(9) -0.0067(7) 0.1973(4) 0.114(3) Uani 1 1 d .
H59A H 0.8365 0.0219 0.2123 0.136 Uiso 1 1 calc R
H59B H 0.8549 -0.0529 0.1893 0.136 Uiso 1 1 calc R
C60 C 0.6746(12) -0.0413(7) 0.2315(4) 0.124(4) Uani 1 1 d .
H60A H 0.6128 0.0043 0.2412 0.149 Uiso 1 1 calc R
H60B H 0.6255 -0.0679 0.2163 0.149 Uiso 1 1 calc R
C61 C 0.724(2) -0.1037(11) 0.2735(5) 0.208(8) Uani 1 1 d .
H61A H 0.8026 -0.1382 0.2615 0.249 Uiso 1 1 calc R
H61B H 0.7589 -0.0709 0.2894 0.249 Uiso 1 1 calc R
C62 C 0.665(3) -0.1536(17) 0.3047(14) 0.56(4) Uani 1 1 d .
H62A H 0.7271 -0.1836 0.3257 0.838 Uiso 1 1 calc R
H62B H 0.6340 -0.1915 0.2918 0.838 Uiso 1 1 calc R
H62C H 0.5902 -0.1234 0.3202 0.838 Uiso 1 1 calc R
C63 C 0.6741(10) 0.0131(7) 0.1281(4) 0.113(3) Uani 1 1 d .
H63A H 0.5882 0.0048 0.1456 0.136 Uiso 1 1 calc R
H63B H 0.6560 0.0518 0.1001 0.136 Uiso 1 1 calc R
C64 C 0.7456(12) -0.0675(8) 0.1174(5) 0.140(4) Uani 1 1 d .
H64A H 0.7564 -0.1087 0.1450 0.168 Uiso 1 1 calc R
H64B H 0.8342 -0.0613 0.1015 0.168 Uiso 1 1 calc R
C65 C 0.6605 -0.0960 0.0871 0.150 Uani 1 1 d .
H65A H 0.5708 -0.1013 0.1022 0.180 Uiso 1 1 calc R
H65B H 0.6538 -0.0574 0.0584 0.180 Uiso 1 1 calc R
C66 C 0.7359 -0.1744 0.0813 0.205 Uani 1 1 d .
H66A H 0.6912 -0.1970 0.0632 0.308 Uiso 1 1 calc R
H66B H 0.7425 -0.2110 0.1102 0.308 Uiso 1 1 calc R
H66C H 0.8243 -0.1675 0.0665 0.308 Uiso 1 1 calc R
C67 C 0.8798(8) 0.0727(7) 0.1257(4) 0.108(3) Uani 1 1 d .
H67A H 0.9270 0.0960 0.1431 0.130 Uiso 1 1 calc R
H67B H 0.9361 0.0221 0.1201 0.130 Uiso 1 1 calc R
C68 C 0.8630(14) 0.1318(9) 0.0812(5) 0.161(5) Uani 1 1 d .
H68A H 0.7724 0.1347 0.0746 0.194 Uiso 1 1 calc R
H68B H 0.8701 0.1860 0.0848 0.194 Uiso 1 1 calc R
C69 C 0.950(2) 0.1158(14) 0.0442(6) 0.246(11) Uani 1 1 d .
H69A H 0.9382 0.0632 0.0396 0.295 Uiso 1 1 calc R
H69B H 1.0407 0.1086 0.0520 0.295 Uiso 1 1 calc R
C70 C 0.944(2) 0.1722(14) 0.0022(6) 0.245(10) Uani 1 1 d .
H70A H 1.0158 0.1537 -0.0193 0.367 Uiso 1 1 calc R
H70B H 0.9541 0.2254 0.0056 0.367 Uiso 1 1 calc R
H70C H 0.8596 0.1759 -0.0083 0.367 Uiso 1 1 calc R

loop_
_atom_site_aniso_label
_atom_site_aniso_U_11
_atom_site_aniso_U_22
_atom_site_aniso_U_33
_atom_site_aniso_U_23
_atom_site_aniso_U_13
_atom_site_aniso_U_12
Re1 0.06249(17) 0.06741(19) 0.05560(18) -0.01367(13) -0.00184(12) -0.01747(13)
Cl1 0.0913(13) 0.0917(15) 0.0780(14) -0.0006(11) -0.0171(11) -0.0081(11)
Cl2 0.0960(14) 0.0867(14) 0.0771(13) -0.0090(11) -0.0152(11) -0.0001(11)
Cl3 0.1116(15) 0.1004(15) 0.0728(13) -0.0362(12) 0.0068(11) -0.0481(12)
Cl4 0.0677(10) 0.1044(15) 0.0800(13) -0.0225(11) 0.0114(9) -0.0266(10)
Re2 0.0943(2) 0.05856(19) 0.0615(2) -0.01589(14) -0.00693(15) -0.00846(15)
Cl5 0.0986(14) 0.0990(16) 0.0937(16) -0.0323(13) 0.0096(12) -0.0213(12)
Cl6 0.1397(18) 0.0707(13) 0.0789(14) -0.0297(11) 0.0027(13) -0.0269(12)
Cl7 0.1335(19) 0.0723(14) 0.0997(17) -0.0112(12) -0.0353(14) 0.0074(12)
Cl8 0.1068(15) 0.0874(14) 0.0782(14) -0.0274(11) 0.0096(11) -0.0247(11)
Re3 0.06495(19) 0.1137(3) 0.0575(2) 0.00563(18) -0.00463(14) -0.01334(17)
Cl9 0.192(4) 0.254(5) 0.279(6) -0.195(5) -0.051(4) 0.014(4)
Cl10 0.0756(14) 0.313(5) 0.0822(17) 0.042(2) 0.0092(12) -0.021(2)
Cl11 0.0978(19) 0.348(6) 0.102(2) 0.107(3) -0.0250(16) -0.023(2)
Cl12 0.151(3) 0.118(3) 0.337(6) -0.066(3) -0.007(3) -0.053(2)
Ni1 0.0575(4) 0.0588(5) 0.0561(5) -0.0085(4) -0.0048(4) -0.0101(4)
O1 0.062(3) 0.066(3) 0.060(3) -0.019(2) -0.002(2) -0.019(2)
O2 0.061(2) 0.062(3) 0.061(3) -0.013(2) 0.002(2) -0.019(2)
O3 0.063(3) 0.072(3) 0.062(3) -0.024(2) -0.002(2) -0.022(2)
O4 0.057(2) 0.070(3) 0.067(3) -0.024(2) 0.004(2) -0.018(2)
C1 0.058(4) 0.053(4) 0.063(4) -0.004(3) -0.009(3) -0.012(3)
C2 0.063(4) 0.057(4) 0.054(4) -0.003(3) -0.009(3) -0.016(3)
O5 0.070(3) 0.064(3) 0.058(3) -0.011(2) -0.016(2) -0.006(2)
O6 0.076(3) 0.059(3) 0.057(3) -0.010(2) -0.015(2) -0.012(2)
O7 0.094(3) 0.051(3) 0.056(3) -0.013(2) -0.017(2) 0.001(2)
O8 0.090(3) 0.066(3) 0.073(3) -0.025(3) -0.025(3) -0.015(2)
C3 0.067(4) 0.071(5) 0.046(4) -0.012(3) -0.004(3) -0.019(3)
C4 0.062(4) 0.067(5) 0.052(4) -0.015(3) -0.002(3) -0.015(3)
O9 0.054(2) 0.086(3) 0.061(3) -0.001(3) -0.006(2) -0.007(2)
O10 0.051(3) 0.116(4) 0.065(3) 0.005(3) -0.005(2) -0.017(3)
O11 0.049(2) 0.079(3) 0.066(3) 0.005(3) -0.009(2) -0.007(2)
O12 0.047(2) 0.073(3) 0.068(3) -0.004(2) -0.008(2) -0.008(2)
C5 0.051(4) 0.078(5) 0.063(5) -0.008(4) -0.010(3) -0.013(3)
C6 0.050(3) 0.060(4) 0.071(5) -0.011(4) -0.008(3) -0.005(3)
N1 0.070(3) 0.074(4) 0.067(4) -0.014(3) -0.001(3) -0.024(3)
C7 0.085(5) 0.063(4) 0.066(5) -0.005(4) 0.002(4) -0.027(4)
C8 0.093(5) 0.084(6) 0.068(5) 0.000(4) -0.005(4) -0.027(4)
C9 0.161(10) 0.162(11) 0.082(7) -0.017(7) -0.022(7) -0.074(8)
C10 0.167(11) 0.141(10) 0.110(9) -0.029(7) -0.043(8) -0.036(8)
C11 0.078(5) 0.072(5) 0.076(5) -0.013(4) -0.015(4) -0.024(4)
C12 0.093(5) 0.075(5) 0.095(6) -0.024(5) -0.020(5) -0.013(4)
C13 0.105(6) 0.074(5) 0.085(6) -0.013(4) -0.034(5) -0.007(4)
C14 0.124(8) 0.090(7) 0.150(10) -0.033(7) -0.041(7) 0.022(6)
C15 0.066(4) 0.080(5) 0.089(6) -0.034(4) -0.002(4) -0.022(4)
C16 0.091(5) 0.097(6) 0.095(7) -0.031(5) -0.017(5) -0.017(5)
C17 0.106(7) 0.126(8) 0.124(9) -0.068(7) -0.016(6) -0.026(6)
C18 0.140(10) 0.192(13) 0.140(11) -0.059(10) -0.049(8) -0.025(9)
C19 0.073(4) 0.084(5) 0.072(5) -0.017(4) 0.008(4) -0.025(4)
C20 0.092(6) 0.085(6) 0.097(7) -0.022(5) 0.018(5) -0.023(4)
C21 0.095(6) 0.091(7) 0.132(9) -0.035(6) 0.023(6) -0.003(5)
C22 0.113(8) 0.141(10) 0.155(11) -0.028(8) -0.028(8) -0.022(7)
N2 0.119(5) 0.088(5) 0.049(4) -0.010(3) -0.003(3) -0.017(4)
C23 0.142(8) 0.085(6) 0.063(5) -0.011(5) -0.015(5) -0.017(5)
C24 0.210(13) 0.115(9) 0.092(8) 0.007(7) -0.002(8) -0.054(9)
C25 0.198(17) 0.24(2) 0.185(18) -0.120(18) 0.024(15) -0.067(17)
C26 0.47(4) 0.160(17) 0.20(2) 0.030(15) -0.19(3) -0.14(2)
C27 0.103(6) 0.090(6) 0.060(5) -0.016(4) -0.010(4) -0.017(5)
C28 0.099(6) 0.107(7) 0.069(5) -0.027(5) -0.005(4) -0.012(5)
C29 0.159(10) 0.137(10) 0.094(8) -0.029(7) -0.007(7) -0.065(8)
C30 0.278(18) 0.192(14) 0.115(10) -0.048(10) 0.008(11) -0.142(14)
C31 0.121(8) 0.115(8) 0.083(6) -0.031(6) 0.006(6) 0.009(6)
C32 0.130(10) 0.155(12) 0.197(15) -0.062(11) 0.043(10) 0.002(9)
C33 0.158(15) 0.35(3) 0.31(3) -0.19(3) -0.017(17) 0.038(17)
C34 0.123(13) 0.40(3) 0.38(3) -0.23(3) -0.042(17) 0.052(16)
C35 0.161(9) 0.081(6) 0.050(5) 0.000(4) -0.024(5) -0.033(6)
C36 0.107(6) 0.077(5) 0.076(6) -0.011(4) -0.005(5) -0.021(5)
C37 0.189(11) 0.095(7) 0.082(7) -0.021(5) -0.048(7) -0.018(7)
C38 0.118(8) 0.142(10) 0.153(11) -0.054(8) -0.043(8) -0.002(7)
N3 0.096(5) 0.078(4) 0.062(4) -0.008(3) 0.000(3) -0.008(4)
C39 0.104(6) 0.109(7) 0.077(6) -0.019(5) 0.012(5) -0.015(5)
C40 0.132(8) 0.119(9) 0.123(9) -0.050(7) 0.020(7) -0.010(7)
C41 0.211(14) 0.138(11) 0.137(11) -0.044(9) 0.051(10) 0.035(10)
C42 0.23(2) 0.46(4) 0.19(2) -0.02(2) 0.038(16) 0.17(2)
C43 0.126(8) 0.094(7) 0.105(8) 0.011(6) 0.014(7) 0.001(6)
C44 0.127(9) 0.122(10) 0.177(14) -0.032(9) -0.004(9) -0.041(7)
C45 0.133(12) 0.154(14) 0.32(3) -0.035(15) -0.003(14) -0.031(10)
C46 0.169(16) 0.22(2) 0.31(3) 0.029(19) 0.016(17) -0.046(14)
C47 0.151(9) 0.128(9) 0.065(6) -0.031(6) -0.008(6) 0.040(7)
C48 0.168(12) 0.203(15) 0.125(10) -0.076(10) -0.067(9) 0.065(11)
C49 0.44(3) 0.29(2) 0.174(16) -0.149(16) -0.20(2) 0.20(2)
C50 0.48(5) 0.65(6) 0.48(5) -0.44(5) -0.37(4) 0.31(5)
C51 0.103(6) 0.096(6) 0.072(5) -0.010(5) -0.020(5) -0.026(5)
C52 0.137(8) 0.107(8) 0.081(6) -0.017(6) -0.007(6) -0.002(6)
C53 0.136(9) 0.090(8) 0.199(14) -0.010(8) -0.052(9) -0.012(7)
C54 0.29(2) 0.116(11) 0.26(2) -0.062(12) -0.094(18) 0.045(13)
N4 0.069(4) 0.133(7) 0.098(6) -0.036(5) -0.023(4) -0.005(4)
C55 0.070(5) 0.114(7) 0.099(7) -0.020(6) -0.021(4) 0.005(5)
C56 0.084(6) 0.126(8) 0.113(8) -0.041(6) -0.027(5) -0.005(5)
C57 0.123(8) 0.132(9) 0.097(8) -0.023(7) -0.017(6) -0.008(7)
C58 0.201(13) 0.183(13) 0.122(10) -0.070(10) -0.031(9) -0.024(11)
C59 0.092(6) 0.138(9) 0.117(8) -0.044(7) -0.038(6) 0.007(6)
C60 0.134(9) 0.134(9) 0.115(9) -0.028(7) -0.018(7) -0.042(7)
C61 0.29(2) 0.215(18) 0.148(14) 0.003(13) -0.117(15) -0.088(16)
C62 0.50(5) 0.34(4) 0.83(9) 0.33(5) -0.38(6) -0.35(4)
C63 0.101(7) 0.139(9) 0.116(8) -0.035(7) -0.048(6) -0.020(6)
C64 0.142(10) 0.142(11) 0.172(12) -0.071(9) -0.035(9) -0.051(8)
C65 0.150 0.150 0.150 -0.032 -0.018 -0.025
C66 0.205 0.205 0.205 -0.044 -0.025 -0.034
C67 0.072(5) 0.122(8) 0.129(9) -0.036(7) -0.016(5) -0.002(5)
C68 0.145(11) 0.181(14) 0.139(13) -0.038(11) 0.005(10) 0.002(10)
C69 0.22(2) 0.30(3) 0.134(15) 0.029(16) 0.005(14) 0.023(17)
C70 0.26(2) 0.34(3) 0.130(14) -0.019(17) 0.043(14) -0.14(2)

loop_
_atom_type_symbol
_atom_type_description
_atom_type_scat_dispersion_real
_atom_type_scat_dispersion_imag
_atom_type_scat_source
C C 0.0033 0.0016 'International Tables Vol C Tables 4.2.6.8 and 6.1.1.4'
H H 0.0000 0.0000 'International Tables Vol C Tables 4.2.6.8 and 6.1.1.4'
N N 0.0061 0.0033 'International Tables Vol C Tables 4.2.6.8 and 6.1.1.4'
O O 0.0106 0.0060 'International Tables Vol C Tables 4.2.6.8 and 6.1.1.4'
Cl Cl 0.1484 0.1585 'International Tables Vol C Tables 4.2.6.8 and 6.1.1.4'
Ni Ni 0.3393 1.1124 'International Tables Vol C Tables 4.2.6.8 and 6.1.1.4'
Re Re -1.0185 7.2310 'International Tables Vol C Tables 4.2.6.8 and 6.1.1.4'

loop_
_geom_angle_atom_site_label_1
_geom_angle_atom_site_label_2
_geom_angle_atom_site_label_3
_geom_angle
O3 Re1 O4 79.26(17)
O3 Re1 Cl3 92.99(13)
O4 Re1 Cl3 172.22(12)
O3 Re1 Cl4 172.70(13)
O4 Re1 Cl4 93.49(13)
Cl3 Re1 Cl4 94.25(8)
O3 Re1 Cl2 86.64(14)
O4 Re1 Cl2 88.11(14)
Cl3 Re1 Cl2 92.03(9)
Cl4 Re1 Cl2 93.99(8)
O3 Re1 Cl1 86.74(14)
O4 Re1 Cl1 87.95(14)
Cl3 Re1 Cl1 91.07(9)
Cl4 Re1 Cl1 92.22(8)
Cl2 Re1 Cl1 172.83(7)
O8 Re2 O7 79.75(18)
O8 Re2 Cl7 171.41(14)
O7 Re2 Cl7 91.69(14)
O8 Re2 Cl6 93.07(14)
O7 Re2 Cl6 172.53(14)
Cl7 Re2 Cl6 95.52(9)
O8 Re2 Cl5 85.86(16)
O7 Re2 Cl5 88.31(15)
Cl7 Re2 Cl5 93.31(9)
Cl6 Re2 Cl5 93.22(8)
O8 Re2 Cl8 88.43(15)
O7 Re2 Cl8 86.84(15)
Cl7 Re2 Cl8 91.76(9)
Cl6 Re2 Cl8 90.96(8)
Cl5 Re2 Cl8 173.09(8)
O10 Re3 O11 79.22(17)
O10 Re3 Cl11 171.32(14)
O11 Re3 Cl11 92.19(15)
O10 Re3 Cl9 85.4(2)
O11 Re3 Cl9 88.9(2)
Cl11 Re3 Cl9 93.3(2)
O10 Re3 Cl10 91.68(14)
O11 Re3 Cl10 170.63(14)
Cl11 Re3 Cl10 96.95(11)
Cl9 Re3 Cl10 92.65(18)
O10 Re3 Cl12 85.7(2)
O11 Re3 Cl12 86.44(18)
Cl11 Re3 Cl12 95.1(2)
Cl9 Re3 Cl12 170.6(2)
Cl10 Re3 Cl12 90.68(16)
O5 Ni1 O9 93.50(19)
O5 Ni1 O12 90.69(19)
O9 Ni1 O12 82.42(17)
O5 Ni1 O2 171.61(18)
O9 Ni1 O2 93.34(19)
O12 Ni1 O2 95.02(18)
O5 Ni1 O1 91.86(18)
O9 Ni1 O1 173.75(19)
O12 Ni1 O1 94.31(17)
O2 Ni1 O1 81.60(17)
O5 Ni1 O6 81.97(18)
O9 Ni1 O6 91.03(18)
O12 Ni1 O6 169.87(18)
O2 Ni1 O6 93.06(18)
O1 Ni1 O6 92.91(18)
C1 O1 Ni1 111.6(4)
C2 O2 Ni1 110.4(4)
C2 O3 Re1 114.2(4)
C1 O4 Re1 113.8(4)
O1 C1 O4 126.2(6)
O1 C1 C2 117.3(6)
O4 C1 C2 116.5(6)
O2 C2 O3 125.0(6)
O2 C2 C1 118.7(6)
O3 C2 C1 116.3(6)
C3 O5 Ni1 111.0(4)
C4 O6 Ni1 110.0(4)
C4 O7 Re2 114.4(4)
C3 O8 Re2 113.8(4)
O5 C3 O8 125.2(6)
O5 C3 C4 118.6(6)
O8 C3 C4 116.3(6)
O6 C4 O7 126.3(6)
O6 C4 C3 118.3(6)
O7 C4 C3 115.4(6)
C5 O9 Ni1 110.2(4)
C5 O10 Re3 115.2(4)
C6 O11 Re3 114.0(4)
C6 O12 Ni1 110.4(4)
O9 C5 O10 125.9(6)
O9 C5 C6 118.7(6)
O10 C5 C6 115.4(6)
O12 C6 O11 126.0(6)
O12 C6 C5 117.9(6)
O11 C6 C5 116.2(6)
C7 N1 C19 109.7(6)
C7 N1 C15 106.1(5)
C19 N1 C15 111.2(6)
C7 N1 C11 112.0(6)
C19 N1 C11 105.8(5)
C15 N1 C11 112.0(6)
N1 C7 C8 115.9(6)
C9 C8 C7 114.0(7)
C8 C9 C10 112.7(9)
C12 C11 N1 115.5(6)
C11 C12 C13 107.4(7)
C14 C13 C12 112.1(8)
C16 C15 N1 115.8(6)
C17 C16 C15 111.6(8)
C16 C17 C18 115.6(10)
N1 C19 C20 114.5(6)
C21 C20 C19 108.2(7)
C22 C21 C20 113.3(9)
C31 N2 C35 106.2(7)
C31 N2 C23 112.8(7)
C35 N2 C23 110.2(7)
C31 N2 C27 112.1(7)
C35 N2 C27 109.6(6)
C23 N2 C27 106.0(6)
C24 C23 N2 114.3(8)
C23 C24 C25 111.4(11)
C26 C25 C24 100(2)
C28 C27 N2 117.5(7)
C27 C28 C29 108.9(8)
C30 C29 C28 115.2(10)
N2 C31 C32 115.0(8)
C33 C32 C31 117.4(14)
C32 C33 C34 112.1(17)
C36 C35 N2 118.3(7)
C35 C36 C37 113.2(8)
C38 C37 C36 115.7(9)
C51 N3 C39 107.1(7)
C51 N3 C43 109.8(7)
C39 N3 C43 111.8(7)
C51 N3 C47 113.3(7)
C39 N3 C47 113.2(7)
C43 N3 C47 101.7(8)
N3 C39 C40 114.7(8)
C41 C40 C39 110.6(10)
C42 C41 C40 118.0(14)
C44 C43 N3 115.1(8)
C43 C44 C45 115.8(13)
C46 C45 C44 111.5(16)
C48 C47 N3 113.7(10)
C47 C48 C49 108.2(16)
C50 C49 C48 118(3)
N3 C51 C52 118.1(7)
C53 C52 C51 110.0(9)
C54 C53 C52 113.6(12)
C63 N4 C59 112.5(8)
C63 N4 C67 110.0(8)
C59 N4 C67 106.1(7)
C63 N4 C55 107.5(7)
C59 N4 C55 110.6(7)
C67 N4 C55 110.2(7)
C56 C55 N4 117.3(7)
C55 C56 C57 107.5(8)
C56 C57 C58 112.5(9)
N4 C59 C60 116.3(8)
C61 C60 C59 113.4(11)
C62 C61 C60 132(2)
C64 C63 N4 115.0(8)
C63 C64 C65 109.2(8)
C66 C65 C64 103.3(5)
C68 C67 N4 115.4(9)
C69 C68 C67 118.0(13)
C68 C69 C70 120.2(18)

loop_
_geom_bond_atom_site_label_1
_geom_bond_atom_site_label_2
_geom_bond_distance
Re1 O3 2.080(4)
Re1 O4 2.097(4)
Re1 Cl3 2.313(2)
Re1 Cl4 2.3142(18)
Re1 Cl2 2.334(2)
Re1 Cl1 2.347(2)
Re2 O8 2.080(5)
Re2 O7 2.083(5)
Re2 Cl7 2.313(2)
Re2 Cl6 2.327(2)
Re2 Cl5 2.340(2)
Re2 Cl8 2.343(2)
Re3 O10 2.057(5)
Re3 O11 2.084(4)
Re3 Cl11 2.283(3)
Re3 Cl9 2.294(4)
Re3 Cl10 2.319(2)
Re3 Cl12 2.330(4)
Ni1 O5 2.059(5)
Ni1 O9 2.062(4)
Ni1 O12 2.067(4)
Ni1 O2 2.078(4)
Ni1 O1 2.079(4)
Ni1 O6 2.095(4)
O1 C1 1.236(8)
O2 C2 1.249(7)
O3 C2 1.259(8)
O4 C1 1.252(8)
C1 C2 1.549(9)
O5 C3 1.231(8)
O6 C4 1.228(8)
O7 C4 1.279(8)
O8 C3 1.279(8)
C3 C4 1.552(9)
O9 C5 1.242(8)
O10 C5 1.264(8)
O11 C6 1.260(8)
O12 C6 1.240(8)
C5 C6 1.543(9)
N1 C7 1.517(9)
N1 C19 1.519(8)
N1 C15 1.534(9)
N1 C11 1.543(9)
C7 C8 1.532(11)
C8 C9 1.460(12)
C9 C10 1.526(14)
C11 C12 1.514(10)
C12 C13 1.527(11)
C13 C14 1.515(12)
C15 C16 1.499(11)
C16 C17 1.486(12)
C17 C18 1.509(14)
C19 C20 1.553(10)
C20 C21 1.547(11)
C21 C22 1.445(14)
N2 C31 1.471(11)
N2 C35 1.535(11)
N2 C23 1.535(11)
N2 C27 1.536(10)
C23 C24 1.483(14)
C24 C25 1.60(2)
C25 C26 1.30(3)
C27 C28 1.490(12)
C28 C29 1.514(13)
C29 C30 1.467(14)
C31 C32 1.516(16)
C32 C33 1.427(16)
C33 C34 1.55(3)
C35 C36 1.473(12)
C36 C37 1.521(12)
C37 C38 1.502(13)
N3 C51 1.497(10)
N3 C39 1.508(10)
N3 C43 1.519(13)
N3 C47 1.533(11)
C39 C40 1.518(13)
C40 C41 1.491(13)
C41 C42 1.35(2)
C43 C44 1.518(16)
C44 C45 1.594(17)
C45 C46 1.42(2)
C47 C48 1.530(17)
C48 C49 1.568(19)
C49 C50 1.32(3)
C51 C52 1.518(11)
C52 C53 1.507(14)
C53 C54 1.500(17)
N4 C63 1.520(11)
N4 C59 1.520(13)
N4 C67 1.523(12)
N4 C55 1.535(11)
C55 C56 1.520(12)
C56 C57 1.522(13)
C57 C58 1.530(15)
C59 C60 1.562(14)
C60 C61 1.549(17)
C61 C62 1.28(3)
C63 C64 1.503(14)
C64 C65 1.585(10)
C65 C66 1.4340
C67 C68 1.505(16)
C68 C69 1.375(19)
C69 C70 1.42(2)
